data_7028096
loop_
_publ_author_name
'Doerrer, Linda H.'
'Galsworthy, Jane R.'
'Green, Malcolm L. H.'
'Leech, Michael A.'
'M\"uller, Matthias'

_publ_section_title
;
 Reactions of oxo- and peroxo-molybdenum complexes with B(C6F5)3: crystal
 structures of cis-[MoO{OB(C6F5)3}(\h2-ONEt2)2] and
 cis-[MoO{OB(C6F5)3}{\h2-PhN(O)C(O)Ph}2]
;
_journal_issue 19
_journal_name_full 'Journal of the Chemical Society, Dalton Transactions'
_journal_page_first 3191
_journal_paper_doi 10.1039/a803126f
_journal_year 1998
_chemical_compound_source
;
?
;
_chemical_formula_moiety ' C46.25 H26 Mo1 F15 O6 N2 B1 '
_chemical_formula_sum 'C46.25 H26 B F15 Mo N2 O6'
_chemical_formula_weight 1097.45
_chemical_name_systematic
;
?
;
_space_group_IT_number 2
_symmetry_cell_setting triclinic
_symmetry_space_group_name_Hall '-P 1'
_symmetry_space_group_name_H-M 'P -1'
_atom_sites_solution_hydrogens geom
_atom_sites_solution_primary direct
_audit_creation_date 98-06-24
_audit_creation_method CRYSTALS_ver_07-07-97
_cell_angle_alpha 102.500(5)
_cell_angle_beta 98.190(4)
_cell_angle_gamma 106.397(4)
_cell_formula_units_Z 2
_cell_length_a 10.2840(8)
_cell_length_b 12.4090(8)
_cell_length_c 18.598(2)
_cell_measurement_reflns_used 0
_cell_measurement_temperature 100
_cell_measurement_theta_max 0
_cell_measurement_theta_min 0
_cell_volume 2169.7(3)
_computing_cell_refinement 'DENZO (Otwinowski & Minor, 1996)'
_computing_data_collection 'DIP2000 software (Enraf-Nonius)'
_computing_data_reduction
;
DENZO (Otwinowski & Minor, 1996)
;
_computing_molecular_graphics
;
CAMERON (Watkin, Prout & Pearce,  1996)
;
_computing_publication_material
;
CRYSTALS Issue 10 (Watkin, Prout, Carruthers & Betteridge, 1996)
;
_computing_structure_refinement
;
CRYSTALS Issue 10 (Watkin, Prout, Carruthers & Betteridge, 1996)
;
_diffrn_ambient_temperature 100
_diffrn_measurement_device '  Enraf-nonius DIP2020 '
_diffrn_measurement_method \w/2\q
_diffrn_radiation_monochromator graphite
_diffrn_radiation_type 'Mo K\a'
_diffrn_radiation_wavelength 0.71069
_diffrn_reflns_av_R_equivalents 0.00
_diffrn_reflns_limit_h_max 11
_diffrn_reflns_limit_h_min -12
_diffrn_reflns_limit_k_max 13
_diffrn_reflns_limit_k_min -13
_diffrn_reflns_limit_l_max 21
_diffrn_reflns_limit_l_min 0
_diffrn_reflns_number 4580
_diffrn_reflns_theta_max 0.00
_diffrn_reflns_theta_min 0.00
_diffrn_standards_decay_% 0.00
_diffrn_standards_interval_count 0
_diffrn_standards_interval_time 0
_diffrn_standards_number 0
_exptl_absorpt_coefficient_mu 0.41
_exptl_absorpt_correction_type none
_exptl_crystal_colour ' yellow '
_exptl_crystal_density_diffrn 1.68
_exptl_crystal_density_meas ?
_exptl_crystal_description ' square plate '
_exptl_crystal_F_000 1091.85
_exptl_crystal_size_max 0.25
_exptl_crystal_size_mid 0.25
_exptl_crystal_size_min 0.10
_refine_diff_density_max 0.75
_refine_diff_density_min -0.62
_refine_ls_extinction_method None
_refine_ls_goodness_of_fit_obs 1.1318
_refine_ls_hydrogen_treatment noref
_refine_ls_matrix_type full
_refine_ls_number_parameters 646
_refine_ls_number_reflns 4201
_refine_ls_R_factor_obs 0.0465
_refine_ls_shift/su_max 0.000835
_refine_ls_structure_factor_coef F
_refine_ls_weighting_details
;
 Chebychev polynomial with   3 parameters (Carruthers & Watkin, 1979)
 1.30 0.780E-01 0.968
;
_refine_ls_weighting_scheme calc
_refine_ls_wR_factor_obs 0.0455
_reflns_limit_h_max 11
_reflns_limit_h_min -12
_reflns_limit_k_max 13
_reflns_limit_k_min -13
_reflns_limit_l_max 21
_reflns_limit_l_min 0
_reflns_number_observed 4201
_reflns_number_total 4580
_reflns_observed_criterion >3.00\s(I)
_cod_data_source_file f803126sup1.cif
_cod_data_source_block CRYSTALS_cif
_cod_depositor_comments
;
The following automatic conversions were performed:

'_symmetry_cell_setting' value 'Triclinic ' changed to 'triclinic'
according to /home/saulius/struct/CIF-dictionaries/cif_core.dic
dictionary named 'cif_core.dic' version 2.4.2 from 2011-04-26.

Automatic conversion script
Id: cif_fix_values 1891 2012-01-12 08:04:46Z andrius 

The following automatic conversions were performed:

'_exptl_crystal_density_meas' value 'not measured' was changed to '?'
- the value is perceived as not measured.

Automatic conversion script
Id: cif_fix_values 3008 2015-01-20 13:52:24Z robertas 

The following automatic conversions were performed:

'_atom_sites_solution_primary' value 'Direct_Methods' was changed to
'direct'.

'_atom_sites_solution_hydrogens' value 'Geometric' was changed to
'geom'.

Automatic conversion script
Id: cif_fix_values 6452 2018-10-05 10:23:21Z andrius 
;
_cod_original_cell_volume 2169.7
_cod_original_sg_symbol_H-M 'P -1 '
_cod_original_formula_sum ' C46.25 H26 Mo1 F15 O6 N2 B1 '
_cod_database_code 7028096

loop_
_symmetry_equiv_pos_as_xyz
x,y,z
-x,-y,-z

loop_
_atom_site_aniso_label
_atom_site_aniso_U_11
_atom_site_aniso_U_22
_atom_site_aniso_U_33
_atom_site_aniso_U_23
_atom_site_aniso_U_13
_atom_site_aniso_U_12
Mo1 0.01502(17) 0.0175(2) 0.0185(2) 0.00371(13) 0.00167(12) 0.00454(1
F12 0.0297(12) 0.0262(14) 0.0343(15) 0.0020(11) 0.002(1) 0.005(1)
F13 0.0252(12) 0.0375(16) 0.054(2) 0.0085(13) -0.0025(11) -0.0015(11
F13 0.0346(13) 0.0467(17) 0.0312(16) 0.0162(12) 0.013(1) 0.0125(11
F14 0.0219(12) 0.059(2) 0.061(2) 0.0146(15) 0.0109(12) 0.0111(12
F15 0.0342(13) 0.0490(18) 0.0488(18) 0.0119(14) 0.0168(12) 0.0209(12
F16 0.0270(11) 0.0243(13) 0.0347(16) 0.0012(11) 0.006(1) 0.007(1)
F22 0.0220(11) 0.0387(15) 0.0296(15) 0.0085(11) 0.005(1) 0.005(1)
F23 0.0288(13) 0.057(2) 0.0460(19) 0.0056(15) -0.0110(12) -0.0045(12
F24 0.0659(19) 0.070(2) 0.0267(18) -0.0065(15) -0.0170(14) 0.0103(17
F25 0.0668(18) 0.0584(19) 0.0207(16) 0.0107(13) 0.0119(12) 0.0257(15
F32 0.0416(13) 0.0307(14) 0.0300(15) 0.0142(11) 0.0142(11) 0.0125(11
F33 0.0560(16) 0.0335(16) 0.0455(18) 0.0253(13) 0.0169(13) 0.0205(12
F34 0.0417(13) 0.0261(14) 0.0440(17) 0.0090(12) 0.0093(11) 0.0162(11
F35 0.0438(13) 0.0334(15) 0.0358(16) 0.0131(12) 0.0184(11) 0.0210(11
F36 0.0412(13) 0.0284(14) 0.0305(15) 0.0148(11) 0.017(1) 0.0165(11
O1 0.0148(11) 0.0241(15) 0.0224(15) 0.0049(11) 0.002(1) 0.006(1)
O2 0.0250(13) 0.0218(15) 0.0227(16) 0.0054(12) 0.0015(11) 0.0054(11
O3 0.0198(12) 0.0212(15) 0.0252(16) 0.0102(12) 0.0038(11) 0.0062(11
O4 0.0208(13) 0.0211(15) 0.0204(15) 0.0017(11) 0.003(1) 0.0048(11
O5 0.0170(13) 0.0212(15) 0.0316(18) 0.0086(12) 0.0051(11) 0.004(1)
O6 0.0214(13) 0.0193(15) 0.0248(17) 0.0010(12) 0.0027(11) 0.0054(11
N3 0.0194(15) 0.0208(19) 0.025(2) 0.0086(14) 0.0018(13) 0.0076(13
N4 0.0174(15) 0.026(2) 0.024(2) 0.0008(15) 0.0010(13) 0.0037(13
C11 0.0218(18) 0.026(2) 0.017(2) 0.0062(17) 0.0045(15) 0.0038(16
C12 0.027(2) 0.026(2) 0.024(3) 0.0038(18) 0.0054(17) 0.0065(17
C13 0.0192(19) 0.029(3) 0.030(3) 0.0108(19) -0.0013(16) -0.0029(17
C14 0.020(2) 0.049(3) 0.043(3) 0.022(2) 0.0096(18) 0.013(2)
C15 0.029(2) 0.034(3) 0.039(3) 0.013(2) 0.0110(19) 0.0158(19
C16 0.0227(19) 0.030(3) 0.024(2) 0.0064(19) 0.0058(16) 0.0045(17
C21 0.0230(19) 0.018(2) 0.026(2) 0.0050(17) 0.0036(16) 0.0094(16
C22 0.026(2) 0.026(2) 0.026(3) 0.0079(18) 0.0020(17) 0.0098(17
C23 0.027(2) 0.030(3) 0.037(3) 0.002(2) -0.0065(19) 0.0039(18
C24 0.047(3) 0.036(3) 0.026(3) -0.003(2) -0.010(2) 0.012(2)
C25 0.051(3) 0.038(3) 0.018(3) 0.0077(19) 0.0064(19) 0.024(2)
C26 0.029(2) 0.028(3) 0.033(3) 0.012(2) 0.0062(18) 0.0115(18
C31 0.0193(17) 0.020(2) 0.018(2) 0.0017(16) -0.0023(15) 0.0004(15
C32 0.0247(19) 0.027(2) 0.025(2) 0.0071(18) 0.0050(17) 0.0042(17
C33 0.027(2) 0.020(2) 0.033(3) 0.0141(19) 0.0052(18) 0.0060(17
C34 0.0231(19) 0.014(2) 0.035(3) 0.0009(18) 0.0003(17) 0.0087(16
C35 0.0254(19) 0.019(2) 0.025(2) 0.0060(17) 0.0038(16) 0.0086(16
C36 0.0238(18) 0.022(2) 0.024(2) 0.0090(18) 0.0024(16) 0.0048(16
C41 0.0144(17) 0.013(2) 0.027(2) 0.0034(16) -0.0003(15) 0.0028(14
C42 0.0198(18) 0.037(3) 0.021(2) 0.0033(18) 0.0004(16) 0.0074(17
C43 0.0215(19) 0.039(3) 0.037(3) 0.012(2) 0.0125(18) 0.0097(18
C44 0.0215(19) 0.024(2) 0.036(3) 0.0059(19) 0.0017(17) 0.0065(16
C45 0.033(2) 0.024(2) 0.024(2) 0.0041(18) -0.0005(18) 0.0045(18
C46 0.026(2) 0.025(2) 0.025(2) 0.0082(18) 0.0080(16) 0.0083(17
C50 0.0189(18) 0.018(2) 0.021(2) 0.0025(16) 0.0026(15) 0.0031(15
C51 0.0195(18) 0.017(2) 0.026(2) 0.0024(17) -0.0004(16) 0.0041(15
C52 0.027(2) 0.023(2) 0.033(3) 0.0038(19) 0.0073(18) 0.0086(17
C53 0.028(2) 0.026(3) 0.046(3) 0.002(2) 0.0014(19) 0.0099(18
C54 0.033(2) 0.020(3) 0.061(4) 0.016(2) -0.001(2) 0.0072(18
C55 0.033(2) 0.028(3) 0.048(3) 0.020(2) 0.005(2) 0.0015(19
C56 0.026(2) 0.026(2) 0.035(3) 0.010(2) 0.0042(18) 0.0052(17
C71 0.0194(18) 0.026(2) 0.020(2) 0.0049(18) 0.0002(15) -0.0002(16
C72 0.027(2) 0.030(3) 0.042(3) 0.012(2) 0.0035(18) 0.0034(18
C73 0.040(2) 0.029(3) 0.040(3) 0.011(2) 0.007(2) -0.007(2)
C74 0.025(2) 0.039(3) 0.033(3) 0.005(2) 0.0045(18) -0.0015(19
C75 0.024(2) 0.041(3) 0.035(3) 0.009(2) 0.0050(18) 0.0096(19
C76 0.024(2) 0.025(2) 0.032(3) 0.0041(19) 0.0024(17) 0.0046(17
C80 0.024(2) 0.014(2) 0.030(3) 0.0055(17) 0.0045(17) 0.0052(16
C81 0.029(2) 0.021(2) 0.027(3) 0.0034(18) 0.0063(17) -0.0021(17
C82 0.036(2) 0.053(3) 0.027(3) 0.006(2) 0.003(2) 0.001(2)
C83 0.046(3) 0.077(4) 0.020(3) -0.011(3) 0.003(2) -0.016(3)
C84 0.078(4) 0.044(3) 0.040(4) -0.010(3) 0.024(3) -0.010(3)
C85 0.085(4) 0.029(3) 0.043(4) 0.007(2) 0.029(3) 0.020(3)
C86 0.057(3) 0.028(3) 0.029(3) 0.011(2) 0.017(2) 0.020(2)
B1 0.0215 0.0252 0.0155 0.0069 0.0021 0.0083

loop_
_atom_site_label
_atom_site_fract_x
_atom_site_fract_y
_atom_site_fract_z
_atom_site_U_iso_or_equiv
_atom_site_occupancy
_atom_site_thermal_displace_type
Mo1 0.52910(3) 0.27979(3) 0.84544(2) 0.0176 1.0000 Uani
F12 0.8329(2) 0.7001(2) 0.82839(15) 0.0326 1.0000 Uani
F13 1.0968(2) 0.7214(2) 0.83129(17) 0.0431 1.0000 Uani
F13 0.6656(2) 0.4773(2) 0.60117(15) 0.0361 1.0000 Uani
F14 1.1701(2) 0.5363(3) 0.76274(19) 0.0477 1.0000 Uani
F15 0.9686(2) 0.3301(3) 0.68894(17) 0.0418 1.0000 Uani
F16 0.7042(2) 0.3060(2) 0.68654(14) 0.0301 1.0000 Uani
F22 0.2928(2) 0.3498(2) 0.71911(14) 0.0314 1.0000 Uani
F23 0.1261(3) 0.2425(3) 0.58385(18) 0.0514 1.0000 Uani
F24 0.2252(3) 0.2518(3) 0.45678(18) 0.0630 1.0000 Uani
F25 0.4962(3) 0.3706(3) 0.46833(16) 0.0472 1.0000 Uani
F32 0.6186(2) 0.6748(2) 0.69219(15) 0.0323 1.0000 Uani
F33 0.5295(3) 0.8568(2) 0.73342(16) 0.0406 1.0000 Uani
F34 0.4022(2) 0.8770(2) 0.85118(16) 0.0362 1.0000 Uani
F35 0.3742(2) 0.7146(2) 0.93084(15) 0.0341 1.0000 Uani
F36 0.4660(2) 0.5366(2) 0.89334(14) 0.0301 1.0000 Uani
O1 0.5482(2) 0.3915(2) 0.79830(16) 0.0211 1.0000 Uani
O2 0.4974(3) 0.3395(2) 0.92805(16) 0.0241 1.0000 Uani
O3 0.7334(2) 0.3183(2) 0.86101(16) 0.0216 1.0000 Uani
O4 0.3301(2) 0.1848(2) 0.81494(16) 0.0220 1.0000 Uani
O5 0.5736(2) 0.1478(2) 0.88699(17) 0.0234 1.0000 Uani
O6 0.5026(2) 0.1542(2) 0.73917(16) 0.0231 1.0000 Uani
N3 0.7923(3) 0.2504(3) 0.8965(2) 0.0213 1.0000 Uani
N4 0.2827(3) 0.1027(3) 0.7453(2) 0.0245 1.0000 Uani
C11 0.7530(4) 0.5019(4) 0.7561(2) 0.0227 1.0000 Uani
C12 0.8592(4) 0.6051(4) 0.7918(3) 0.0268 1.0000 Uani
C13 0.9991(4) 0.6176(4) 0.7944(3) 0.0286 1.0000 Uani
C14 1.0366(4) 0.5266(5) 0.7603(3) 0.0351 1.0000 Uani
C15 0.9340(4) 0.4205(4) 0.7232(3) 0.0319 1.0000 Uani
C16 0.7977(4) 0.4128(4) 0.7235(3) 0.0267 1.0000 Uani
C21 0.4893(4) 0.4169(4) 0.6676(2) 0.0219 1.0000 Uani
C22 0.3500(4) 0.3570(4) 0.6584(3) 0.0260 1.0000 Uani
C23 0.2602(4) 0.3005(4) 0.5886(3) 0.0351 1.0000 Uani
C24 0.3096(5) 0.3051(5) 0.5246(3) 0.0405 1.0000 Uani
C25 0.4475(5) 0.3652(4) 0.5308(3) 0.0333 1.0000 Uani
C26 0.5325(4) 0.4195(4) 0.6008(3) 0.0293 1.0000 Uani
C31 0.5449(4) 0.5939(4) 0.7892(2) 0.0217 1.0000 Uani
C32 0.5576(4) 0.6809(4) 0.7518(2) 0.0262 1.0000 Uani
C33 0.5137(4) 0.7761(4) 0.7721(3) 0.0264 1.0000 Uani
C34 0.4501(4) 0.7871(4) 0.8318(3) 0.0252 1.0000 Uani
C35 0.4368(4) 0.7050(4) 0.8720(2) 0.0233 1.0000 Uani
C36 0.4832(4) 0.6126(4) 0.8504(2) 0.0235 1.0000 Uani
C41 0.9396(3) 0.3005(3) 0.9234(2) 0.0190 1.0000 Uani
C42 1.0219(4) 0.3067(4) 0.8709(2) 0.0273 1.0000 Uani
C43 1.1632(4) 0.3635(4) 0.8950(3) 0.0315 1.0000 Uani
C44 1.2207(4) 0.4124(4) 0.9712(3) 0.0281 1.0000 Uani
C45 1.1373(4) 0.4064(4) 1.0232(3) 0.0293 1.0000 Uani
C46 0.9945(4) 0.3496(4) 0.9992(3) 0.0249 1.0000 Uani
C50 0.7024(4) 0.1575(3) 0.9061(2) 0.0205 1.0000 Uani
C51 0.7445(4) 0.0698(4) 0.9356(2) 0.0227 1.0000 Uani
C52 0.8386(4) 0.0219(4) 0.9064(3) 0.0285 1.0000 Uani
C53 0.8658(4) -0.0691(4) 0.9306(3) 0.0353 1.0000 Uani
C54 0.8014(4) -0.1108(4) 0.9841(3) 0.0388 1.0000 Uani
C55 0.7093(4) -0.0613(4) 1.0140(3) 0.0370 1.0000 Uani
C56 0.6795(4) 0.0284(4) 0.9894(3) 0.0299 1.0000 Uani
C71 0.1364(4) 0.0408(4) 0.7297(2) 0.0239 1.0000 Uani
C72 0.0919(4) -0.0746(4) 0.7303(3) 0.0342 1.0000 Uani
C73 -0.0517(5) -0.1322(4) 0.7126(3) 0.0399 1.0000 Uani
C74 -0.1427(4) -0.0745(4) 0.6965(3) 0.0358 1.0000 Uani
C75 -0.0965(4) 0.0399(4) 0.6963(3) 0.0339 1.0000 Uani
C76 0.0454(4) 0.1005(4) 0.7135(3) 0.0287 1.0000 Uani
C80 0.3790(4) 0.0908(4) 0.7065(3) 0.0234 1.0000 Uani
C81 0.3482(4) 0.0125(4) 0.6310(3) 0.0283 1.0000 Uani
C82 0.2250(5) -0.0141(5) 0.5772(3) 0.0429 1.0000 Uani
C83 0.2070(5) -0.0872(6) 0.5069(3) 0.0599 1.0000 Uani
C84 0.3083(7) -0.1350(5) 0.4885(4) 0.0627 1.0000 Uani
C85 0.4319(6) -0.1059(5) 0.5393(3) 0.0509 1.0000 Uani
C86 0.4522(5) -0.0319(4) 0.6105(3) 0.0352 1.0000 Uani
C101 0.0000 0.5000 0.5000 0.073(5) 0.5000 Uiso
C102 -0.091(2) 0.438(2) 0.4514(17) 0.236(9) 1.0000 Uiso
C103 -0.1963(15) 0.3525(14) 0.383(1) 0.156(5) 1.0000 Uiso
B1 0.5868 0.4791 0.7536 0.0205 1.0000 Uani
H103 -0.1615 0.3033 0.3493 0.0600 1.0000 Uiso
H421 0.9785 0.2700 0.8151 0.0256 1.0000 Uiso
H431 1.2246 0.3668 0.8569 0.0309 1.0000 Uiso
H441 1.3220 0.4522 0.9876 0.0600 1.0000 Uiso
H451 1.1805 0.4443 1.0783 0.0298 1.0000 Uiso
H461 0.9331 0.3438 1.0366 0.0258 1.0000 Uiso
H521 0.8852 0.0519 0.8669 0.0295 1.0000 Uiso
H531 0.9340 -0.1039 0.9092 0.0339 1.0000 Uiso
H541 0.8205 -0.1798 0.9990 0.0402 1.0000 Uiso
H551 0.6662 -0.0885 1.0552 0.0341 1.0000 Uiso
H561 0.6088 0.0618 1.0093 0.0280 1.0000 Uiso
H721 0.1605 -0.1147 0.7431 0.0340 1.0000 Uiso
H731 -0.0874 -0.2173 0.7122 0.0359 1.0000 Uiso
H741 -0.2455 -0.1161 0.6855 0.0356 1.0000 Uiso
H751 -0.1647 0.0808 0.6836 0.0322 1.0000 Uiso
H761 0.0817 0.1846 0.7130 0.0273 1.0000 Uiso
H821 0.1495 0.0186 0.5897 0.0411 1.0000 Uiso
H831 0.1184 -0.1064 0.4683 0.0528 1.0000 Uiso
H841 0.2922 -0.1916 0.4361 0.0580 1.0000 Uiso
H851 0.5077 -0.1384 0.5253 0.0550 1.0000 Uiso
H861 0.5429 -0.0095 0.6473 0.0365 1.0000 Uiso
H1011 0.0076 0.5811 0.4994 0.0600 1.0000 Uiso
H1021 -0.0698 0.3620 0.4560 0.0600 1.0000 Uiso
H1022 -0.0357 0.4570 0.4082 0.0600 1.0000 Uiso
H1032 -0.2724 0.3059 0.4026 0.0600 1.0000 Uiso
H1033 -0.2383 0.4009 0.3548 0.0600 1.0000 Uiso

loop_
_atom_type_symbol
_atom_type_scat_dispersion_real
_atom_type_scat_dispersion_imag
_atom_type_scat_Cromer_Mann_a1
_atom_type_scat_Cromer_Mann_b1
_atom_type_scat_Cromer_Mann_a2
_atom_type_scat_Cromer_Mann_b2
_atom_type_scat_Cromer_Mann_a3
_atom_type_scat_Cromer_Mann_b3
_atom_type_scat_Cromer_Mann_a4
_atom_type_scat_Cromer_Mann_b4
_atom_type_scat_Cromer_Mann_c
_atom_type_scat_source
'Mo  ' -1.8250 0.6880 3.7025 0.2772 17.2356 1.0958 12.8876 11.0040 3.7429 61.6584 4.3875 International_Tables_Vol_IV_Table_2.2B
'C   ' 0.0020 0.0020 2.3100 20.8439 1.0200 10.2075 1.5886 0.5687 0.8650 51.6512 0.2156 International_Tables_Vol_IV_Table_2.2B
'N   ' 0.0040 0.0030 12.2126 0.0057 3.1322 9.8933 2.0125 28.9975 1.1663 0.5826 -11.5290 International_Tables_Vol_IV_Table_2.2B
'O   ' 0.0080 0.0060 3.0485 13.2771 2.2868 5.7011 1.5463 0.3239 0.8670 32.9089 0.2508 International_Tables_Vol_IV_Table_2.2B
'F   ' 0.0140 0.0100 3.5392 10.2825 2.6412 4.2944 1.5170 0.2615 1.0243 26.1476 0.2776 International_Tables_Vol_IV_Table_2.2B
'B   ' 0.0000 0.0010 2.0545 23.2185 1.3326 1.0210 1.0979 60.3498 0.7068 0.1403 -0.1932 International_Tables_Vol_IV_Table_2.2B
'H   ' 0.0000 0.0000 0.4930 10.5109 0.3229 26.1257 0.1402 3.1424 0.0408 57.7997 0.0030 International_Tables_Vol_IV_Table_2.2B

loop_
_geom_angle_atom_site_label_1
_geom_angle_site_symmetry_1
_geom_angle_atom_site_label_2
_geom_angle_atom_site_label_3
_geom_angle_site_symmetry_3
_geom_angle
_geom_angle_publ_flag
O1 . Mo1 O2 . 103.68(13) yes
O1 . Mo1 O3 . 86.22(11) yes
O2 . Mo1 O3 . 106.33(12) yes
O1 . Mo1 O4 . 105.95(11) yes
O2 . Mo1 O4 . 87.47(12) yes
O3 . Mo1 O4 . 159.19(12) yes
O1 . Mo1 O5 . 158.72(11) yes
O2 . Mo1 O5 . 91.06(13) yes
O3 . Mo1 O5 . 74.8(1) yes
O4 . Mo1 O5 . 89.73(11) yes
O1 . Mo1 O6 . 89.53(12) yes
O2 . Mo1 O6 . 159.20(11) yes
O3 . Mo1 O6 . 90.3(1) yes
O4 . Mo1 O6 . 73.3(1) yes
O5 . Mo1 O6 . 81.16(11) yes
Mo1 . O1 B1 . 169.07(18) yes
Mo1 . O3 N3 . 116.8(2) yes
Mo1 . O4 N4 . 118.5(2) yes
Mo1 . O5 C50 . 117.0(2) yes
Mo1 . O6 C80 . 116.6(3) yes
O3 . N3 C41 . 113.6(3) yes
O3 . N3 C50 . 115.0(3) yes
C41 . N3 C50 . 131.0(4) yes
O4 . N4 C71 . 112.9(3) yes
O4 . N4 C80 . 115.7(3) yes
C71 . N4 C80 . 131.3(4) yes
C12 . C11 C16 . 113.8(4) yes
C12 . C11 B1 . 125.9(4) yes
C16 . C11 B1 . 120.3(3) yes
F12 . C12 C11 . 121.1(4) yes
F12 . C12 C13 . 115.7(4) yes
C11 . C12 C13 . 123.2(4) yes
F13 . C13 C12 . 119.4(4) yes
F13 . C13 C14 . 120.3(4) yes
C12 . C13 C14 . 120.3(4) yes
F14 . C14 C13 . 121.2(4) yes
F14 . C14 C15 . 119.6(5) yes
C13 . C14 C15 . 119.1(4) yes
F15 . C15 C14 . 120.1(4) yes
F15 . C15 C16 . 121.8(4) yes
C14 . C15 C16 . 118.1(5) yes
F16 . C16 C11 . 120.1(3) yes
F16 . C16 C15 . 114.3(4) yes
C11 . C16 C15 . 125.6(4) yes
C22 . C21 C26 . 114.3(4) yes
C22 . C21 B1 . 119.5(3) yes
C26 . C21 B1 . 126.2(3) yes
F22 . C22 C21 . 120.6(3) yes
F22 . C22 C23 . 115.6(4) yes
C21 . C22 C23 . 123.8(4) yes
F23 . C23 C22 . 120.7(4) yes
F23 . C23 C24 . 120.2(4) yes
C22 . C23 C24 . 119.2(4) yes
F24 . C24 C23 . 120.3(4) yes
F24 . C24 C25 . 120.4(5) yes
C23 . C24 C25 . 119.3(4) yes
F25 . C25 C24 . 119.5(4) yes
F25 . C25 C26 . 120.8(4) yes
C24 . C25 C26 . 119.6(4) yes
F13 . C26 C21 . 120.8(4) yes
F13 . C26 C25 . 115.3(4) yes
C21 . C26 C25 . 123.9(4) yes
C32 . C31 C36 . 113.0(4) yes
C32 . C31 B1 . 119.1(3) yes
C36 . C31 B1 . 127.6(3) yes
F32 . C32 C31 . 119.1(4) yes
F32 . C32 C33 . 116.4(4) yes
C31 . C32 C33 . 124.5(4) yes
F33 . C33 C32 . 121.2(4) yes
F33 . C33 C34 . 119.5(4) yes
C32 . C33 C34 . 119.3(4) yes
F34 . C34 C33 . 120.5(4) yes
F34 . C34 C35 . 120.6(4) yes
C33 . C34 C35 . 118.9(4) yes
F35 . C35 C34 . 119.6(4) yes
F35 . C35 C36 . 120.6(4) yes
C34 . C35 C36 . 119.8(4) yes
F36 . C36 C31 . 120.0(4) yes
F36 . C36 C35 . 115.6(4) yes
C31 . C36 C35 . 124.4(4) yes
N3 . C41 C42 . 118.2(4) yes
N3 . C41 C46 . 119.9(4) yes
C42 . C41 C46 . 121.7(3) yes
C41 . C42 C43 . 119.4(4) yes
C41 . C42 H421 . 120.1(3) no
C43 . C42 H421 . 120.5(4) no
C42 . C43 C44 . 119.8(4) yes
C42 . C43 H431 . 119.9(4) no
C44 . C43 H431 . 120.3(4) no
C43 . C44 C45 . 120.4(3) yes
C43 . C44 H441 . 118.9(4) no
C45 . C44 H441 . 120.8(4) no
C44 . C45 C46 . 120.1(4) yes
C44 . C45 H451 . 119.3(4) no
C46 . C45 H451 . 120.6(4) no
C41 . C46 C45 . 118.6(4) yes
C41 . C46 H461 . 120.5(4) no
C45 . C46 H461 . 120.8(4) no
O5 . C50 N3 . 115.7(4) yes
O5 . C50 C51 . 121.3(3) yes
N3 . C50 C51 . 123.0(3) yes
C50 . C51 C52 . 120.9(4) yes
C50 . C51 C56 . 118.4(4) yes
C52 . C51 C56 . 120.5(4) yes
C51 . C52 C53 . 119.3(4) yes
C51 . C52 H521 . 120.2(4) no
C53 . C52 H521 . 120.5(4) no
C52 . C53 C54 . 120.5(4) yes
C52 . C53 H531 . 119.1(5) no
C54 . C53 H531 . 120.4(5) no
C53 . C54 C55 . 120.0(5) yes
C53 . C54 H541 . 118.5(5) no
C55 . C54 H541 . 121.5(5) no
C54 . C55 C56 . 120.1(4) yes
C54 . C55 H551 . 120.2(5) no
C56 . C55 H551 . 119.7(5) no
C51 . C56 C55 . 119.7(4) yes
C51 . C56 H561 . 120.3(4) no
C55 . C56 H561 . 120.0(4) no
N4 . C71 C72 . 119.4(4) yes
N4 . C71 C76 . 117.9(4) yes
C72 . C71 C76 . 122.7(4) yes
C71 . C72 C73 . 117.3(4) yes
C71 . C72 H721 . 120.6(4) no
C73 . C72 H721 . 122.1(4) no
C72 . C73 C74 . 120.6(4) yes
C72 . C73 H731 . 119.1(5) no
C74 . C73 H731 . 120.3(4) no
C73 . C74 C75 . 121.1(4) yes
C73 . C74 H741 . 119.8(5) no
C75 . C74 H741 . 119.1(5) no
C74 . C75 C76 . 120.1(4) yes
C74 . C75 H751 . 120.1(4) no
C76 . C75 H751 . 119.7(4) no
C71 . C76 C75 . 118.1(4) yes
C71 . C76 H761 . 120.5(4) no
C75 . C76 H761 . 121.4(4) no
O6 . C80 N4 . 115.4(4) yes
O6 . C80 C81 . 121.0(4) yes
N4 . C80 C81 . 123.6(3) yes
C80 . C81 C82 . 123.8(4) yes
C80 . C81 C86 . 117.0(4) yes
C82 . C81 C86 . 119.0(5) yes
C81 . C82 C83 . 119.4(5) yes
C81 . C82 H821 . 120.9(5) no
C83 . C82 H821 . 119.7(5) no
C82 . C83 C84 . 120.9(5) yes
C82 . C83 H831 . 119.4(6) no
C84 . C83 H831 . 119.7(6) no
C83 . C84 C85 . 120.4(5) yes
C83 . C84 H841 . 120.1(7) no
C85 . C84 H841 . 119.5(7) no
C84 . C85 C86 . 119.4(5) yes
C84 . C85 H851 . 120.5(6) no
C86 . C85 H851 . 120.0(6) no
C81 . C86 C85 . 120.7(5) yes
C81 . C86 H861 . 119.7(5) no
C85 . C86 H861 . 119.5(5) no
C102 . C101 C102 2_566 180. yes
C102 . C101 H1011 . 107.6(12) no
C102 2_566 C101 H1011 . 72.4(12) no
C102 . C101 H1011 2_566 72.4(12) no
C102 2_566 C101 H1011 2_566 107.6(12) no
H1011 . C101 H1011 2_566 180. no
C101 . C102 C103 . 172.2(25) yes
C101 . C102 H1011 2_566 47.7(10) no
C103 . C102 H1011 2_566 129.0(21) no
C101 . C102 H1021 . 94.9(19) no
C103 . C102 H1021 . 81.1(18) no
H1011 2_566 C102 H1021 . 48.0(10) no
C101 . C102 H1022 . 93.4(16) no
C103 . C102 H1022 . 80.7(20) no
H1011 2_566 C102 H1022 . 106.0(18) no
H1021 . C102 H1022 . 98.9(23) no
C102 . C103 H103 . 116.1(17) no
C102 . C103 H1032 . 105.7(18) no
H103 . C103 H1032 . 111.5(16) no
C102 . C103 H1033 . 106.2(16) no
H103 . C103 H1033 . 110.4(17) no
H1032 . C103 H1033 . 106.4(14) no
O1 . B1 C11 . 104.73(17) yes
O1 . B1 C21 . 106.21(17) yes
C11 . B1 C21 . 112.81(19) yes
O1 . B1 C31 . 109.22(18) yes
C11 . B1 C31 . 115.78(19) yes
C21 . B1 C31 . 107.61(19) yes
C101 . H1011 C102 2_566 59.9(11) no

loop_
_geom_bond_atom_site_label_1
_geom_bond_atom_site_label_2
_geom_bond_site_symmetry_2
_geom_bond_distance
_geom_bond_publ_flag
Mo1 O1 . 1.775(3) yes
Mo1 O2 . 1.674(3) yes
Mo1 O3 . 1.982(2) yes
Mo1 O4 . 1.979(2) yes
Mo1 O5 . 2.088(3) yes
Mo1 O6 . 2.164(3) yes
F12 C12 . 1.346(5) yes
F13 C13 . 1.353(5) yes
F13 C26 . 1.352(5) yes
F14 C14 . 1.338(5) yes
F15 C15 . 1.332(6) yes
F16 C16 . 1.360(5) yes
F22 C22 . 1.353(5) yes
F23 C23 . 1.343(5) yes
F24 C24 . 1.336(6) yes
F25 C25 . 1.336(6) yes
F32 C32 . 1.349(5) yes
F33 C33 . 1.342(5) yes
F34 C34 . 1.343(5) yes
F35 C35 . 1.347(5) yes
F36 C36 . 1.352(5) yes
O1 B1 . 1.508(3) yes
O3 N3 . 1.388(4) yes
O4 N4 . 1.386(5) yes
O5 C50 . 1.286(5) yes
O6 C80 . 1.270(4) yes
N3 C41 . 1.432(4) yes
N3 C50 . 1.323(5) yes
N4 C71 . 1.437(5) yes
N4 C80 . 1.328(6) yes
C11 C12 . 1.382(6) yes
C11 C16 . 1.370(6) yes
C11 B1 . 1.644(4) yes
C12 C13 . 1.395(6) yes
C13 C14 . 1.353(7) yes
C14 C15 . 1.392(7) yes
C15 C16 . 1.378(6) yes
C21 C22 . 1.381(5) yes
C21 C26 . 1.381(7) yes
C21 B1 . 1.652(4) yes
C22 C23 . 1.389(6) yes
C23 C24 . 1.366(8) yes
C24 C25 . 1.378(7) yes
C25 C26 . 1.371(7) yes
C31 C32 . 1.391(6) yes
C31 C36 . 1.389(6) yes
C31 B1 . 1.635(4) yes
C32 C33 . 1.378(7) yes
C33 C34 . 1.367(7) yes
C34 C35 . 1.377(6) yes
C35 C36 . 1.366(6) yes
C41 C42 . 1.381(6) yes
C41 C46 . 1.374(6) yes
C42 C43 . 1.381(5) yes
C42 H421 . 1.016(4) no
C43 C44 . 1.383(7) yes
C43 H431 . 1.013(4) no
C44 C45 . 1.382(7) yes
C44 H441 . 0.988(4) no
C45 C46 . 1.394(6) yes
C45 H451 . 1.005(4) no
C46 H461 . 1.005(4) no
C50 C51 . 1.458(6) yes
C51 C52 . 1.385(6) yes
C51 C56 . 1.389(6) yes
C52 C53 . 1.385(7) yes
C52 H521 . 1.013(4) no
C53 C54 . 1.383(8) yes
C53 H531 . 1.007(5) no
C54 C55 . 1.383(8) yes
C54 H541 . 1.015(5) no
C55 C56 . 1.384(7) yes
C55 H551 . 1.011(5) no
C56 H561 . 1.009(4) no
C71 C72 . 1.378(7) yes
C71 C76 . 1.386(6) yes
C72 C73 . 1.401(6) yes
C72 H721 . 1.002(5) no
C73 C74 . 1.368(8) yes
C73 H731 . 1.013(5) no
C74 C75 . 1.365(7) yes
C74 H741 . 1.005(4) no
C75 C76 . 1.393(6) yes
C75 H751 . 1.005(5) no
C76 H761 . 1.008(4) no
C80 C81 . 1.458(6) yes
C81 C82 . 1.406(7) yes
C81 C86 . 1.396(7) yes
C82 C83 . 1.373(8) yes
C82 H821 . 1.005(6) no
C83 C84 . 1.385(11) yes
C83 H831 . 1.009(6) no
C84 C85 . 1.38(1) yes
C84 H841 . 1.031(6) no
C85 C86 . 1.387(7) yes
C85 H851 . 1.013(6) no
C86 H861 . 1.003(5) no
C101 C102 . 1.16(3) yes
C101 C102 2_566 1.16(3) yes
C101 H1011 . 1. no
C101 H1011 2_566 1. no
C102 C103 . 1.52(3) yes
C102 H1011 2_566 1.28(3) no
C102 H1021 . 1.05(3) no
C102 H1022 . 1.08(3) no
C103 H103 . 0.952(17) no
C103 H1032 . 1.003(15) no
C103 H1033 . 1.016(17) no
